data_7241223
loop_
_publ_author_name
'Liu, Hou-Ting'
'Li, Rong-Yun'
'Lu, Jing'
'Liu, Zhiliang'
'Wang, Suna'
'Tian, Haiquan'

_publ_section_title
;
 Proton conduction studies on four porous and nonporous coordination
 polymers with different acidity and water uptake
;
_journal_name_full CrystEngComm
_journal_paper_doi 10.1039/D0CE01197E
_journal_year 2020
_chemical_formula_sum 'C15.5 H15 Cd0 Co0.5 N O6'
_chemical_formula_weight 340.75
_space_group_crystal_system monoclinic
_space_group_IT_number 15
_space_group_name_Hall '-C 2yc'
_space_group_name_H-M_alt 'C 1 2/c 1'
_atom_sites_solution_hydrogens mixed
_audit_creation_method SHELXL-2018/3
_audit_update_record
;
2020-08-06 deposited with the CCDC.	2020-09-10 downloaded from the CCDC.
;
_cell_angle_alpha 90
_cell_angle_beta 91.812(10)
_cell_angle_gamma 90
_cell_formula_units_Z 8
_cell_length_a 14.8925(19)
_cell_length_b 11.1228(13)
_cell_length_c 18.0572(18)
_cell_measurement_reflns_used 1423
_cell_measurement_temperature 293(2)
_cell_measurement_theta_max 70.5620
_cell_measurement_theta_min 4.8900
_cell_volume 2989.6(6)
_computing_cell_refinement 'CrysAlisPro 1.171.40.53 (Rigaku OD, 2019)'
_computing_data_collection 'CrysAlisPro 1.171.40.53 (Rigaku OD, 2019)'
_computing_data_reduction 'CrysAlisPro 1.171.40.53 (Rigaku OD, 2019)'
_computing_structure_refinement 'SHELXL-2018/3 (Sheldrick, 2018)'
_computing_structure_solution 'SHELXL-2018/3 '
_diffrn_ambient_temperature 293(2)
_diffrn_measured_fraction_theta_full 0.999
_diffrn_measured_fraction_theta_max 0.999
_diffrn_measurement_device_type 'Xcalibur, Eos, Gemini'
_diffrn_radiation_type CuK\a
_diffrn_radiation_wavelength 1.54184
_diffrn_reflns_av_R_equivalents 0.0371
_diffrn_reflns_av_unetI/netI 0.0581
_diffrn_reflns_Laue_measured_fraction_full 0.999
_diffrn_reflns_Laue_measured_fraction_max 0.999
_diffrn_reflns_limit_h_max 17
_diffrn_reflns_limit_h_min -17
_diffrn_reflns_limit_k_max 13
_diffrn_reflns_limit_k_min -11
_diffrn_reflns_limit_l_max 21
_diffrn_reflns_limit_l_min -18
_diffrn_reflns_number 4923
_diffrn_reflns_point_group_measured_fraction_full 0.999
_diffrn_reflns_point_group_measured_fraction_max 0.999
_diffrn_reflns_theta_full 67.249
_diffrn_reflns_theta_max 67.249
_diffrn_reflns_theta_min 4.901
_exptl_absorpt_coefficient_mu 5.111
_exptl_absorpt_correction_T_max 1.00000
_exptl_absorpt_correction_T_min 0.27488
_exptl_absorpt_correction_type multi-scan
_exptl_absorpt_process_details sadabs
_exptl_crystal_colour red
_exptl_crystal_density_diffrn 1.514
_exptl_crystal_description block
_exptl_crystal_F_000 1412
_exptl_crystal_size_max 0.120
_exptl_crystal_size_mid 0.110
_exptl_crystal_size_min 0.110
_refine_diff_density_max 0.465
_refine_diff_density_min -0.371
_refine_diff_density_rms 0.060
_refine_ls_extinction_coef 0.00053(7)
_refine_ls_extinction_expression Fc^*^=kFc[1+0.001xFc^2^\l^3^/sin(2\q)]^-1/4^
_refine_ls_extinction_method 'SHELXL-2018/3 (Sheldrick 2018)'
_refine_ls_goodness_of_fit_ref 1.034
_refine_ls_hydrogen_treatment constr
_refine_ls_matrix_type full
_refine_ls_number_parameters 212
_refine_ls_number_reflns 2680
_refine_ls_number_restraints 546
_refine_ls_restrained_S_all 0.946
_refine_ls_R_factor_all 0.0630
_refine_ls_R_factor_gt 0.0464
_refine_ls_shift/su_max 0.000
_refine_ls_shift/su_mean 0.000
_refine_ls_structure_factor_coef Fsqd
_refine_ls_weighting_details 'w=1/[\s^2^(Fo^2^)+(0.0530P)^2^+1.2484P] where P=(Fo^2^+2Fc^2^)/3'
_refine_ls_weighting_scheme calc
_refine_ls_wR_factor_gt 0.1090
_refine_ls_wR_factor_ref 0.1188
_reflns_Friedel_coverage 0.000
_reflns_number_gt 2146
_reflns_number_total 2680
_reflns_threshold_expression 'I > 2\s(I)'
_cod_data_source_file d0ce01197e2.cif
_cod_data_source_block exp_10853
_cod_original_sg_symbol_H-M 'C 2/c'
_cod_original_formula_sum 'C15.50 H15 Cd0 Co0.50 N O6'
_cod_database_code 7241223
_shelx_shelxl_version_number 2018/3
_shelx_space_group_comment
;
The symmetry employed for this shelxl refinement is uniquely defined
by the following loop, which should always be used as a source of
symmetry information in preference to the above space-group names.
They are only intended as comments.
;
_shelx_estimated_absorpt_t_min 0.579
_shelx_estimated_absorpt_t_max 0.603

loop_
_space_group_symop_operation_xyz
'x, y, z'
'-x, y, -z+1/2'
'x+1/2, y+1/2, z'
'-x+1/2, y+1/2, -z+1/2'
'-x, -y, -z'
'x, -y, z-1/2'
'-x+1/2, -y+1/2, -z'
'x+1/2, -y+1/2, z-1/2'

loop_
_atom_site_label
_atom_site_type_symbol
_atom_site_fract_x
_atom_site_fract_y
_atom_site_fract_z
_atom_site_U_iso_or_equiv
_atom_site_adp_type
_atom_site_occupancy
_atom_site_site_symmetry_order
_atom_site_calc_flag
_atom_site_refinement_flags_posn
_atom_site_refinement_flags_adp
_atom_site_refinement_flags_occupancy
_atom_site_disorder_assembly
_atom_site_disorder_group
Co1 Co 0.750000 0.250000 0.500000 0.0240(2) Uani 1 2 d S U P . .
N1 N 0.85712(17) 0.2441(2) 0.58780(14) 0.0294(6) Uani 1 1 d . U . . .
O1 O 0.66017(14) 0.1929(2) 0.58359(11) 0.0348(5) Uani 1 1 d . U . . .
H1C H 0.677826 0.125616 0.600918 0.052 Uiso 1 1 d R U . . .
H1D H 0.660366 0.244787 0.618188 0.052 Uiso 1 1 d R U . . .
O2 O 0.71808(15) 0.42619(19) 0.52103(11) 0.0322(5) Uani 1 1 d . U . . .
O3 O 0.67607(17) 0.4220(2) 0.63892(11) 0.0427(6) Uani 1 1 d . U . . .
O4 O 0.75289(19) 0.8350(2) 0.74236(12) 0.0485(7) Uani 1 1 d . U . . .
H4 H 0.772339 0.884527 0.772436 0.073 Uiso 1 1 calc R U . . .
O5 O 0.69140(18) 0.9970(2) 0.68868(11) 0.0446(6) Uani 1 1 d . U . . .
O6 O 0.58813(15) 0.83296(19) 0.43983(11) 0.0360(6) Uani 1 1 d . U . . .
C1 C 0.8690(2) 0.1443(3) 0.62819(17) 0.0348(8) Uani 1 1 d . U . . .
H1A H 0.838039 0.075570 0.613036 0.042 Uiso 1 1 calc R U . . .
C2 C 0.9241(2) 0.1364(3) 0.69074(17) 0.0342(8) Uani 1 1 d . U . . .
H2 H 0.929984 0.063958 0.716103 0.041 Uiso 1 1 calc R U . . .
C3 C 0.9709(2) 0.2378(3) 0.71576(16) 0.0287(7) Uani 1 1 d . U . . .
C4 C 0.9602(2) 0.3416(3) 0.67295(18) 0.0354(8) Uani 1 1 d . U . . .
H4A H 0.991172 0.411418 0.686195 0.043 Uiso 1 1 calc R U . . .
C5 C 0.9033(2) 0.3405(3) 0.61055(18) 0.0348(8) Uani 1 1 d . U . . .
H5 H 0.897099 0.410915 0.583122 0.042 Uiso 1 1 calc R U . . .
C6 C 0.6911(2) 0.4756(3) 0.57923(15) 0.0278(7) Uani 1 1 d . U . . .
C7 C 0.67394(19) 0.6087(3) 0.57501(15) 0.0253(6) Uani 1 1 d . U . . .
C8 C 0.6956(2) 0.6832(3) 0.63414(15) 0.0269(7) Uani 1 1 d . U . . .
H8 H 0.718402 0.651229 0.678468 0.032 Uiso 1 1 calc R U . . .
C9 C 0.68290(19) 0.8067(3) 0.62654(15) 0.0257(7) Uani 1 1 d . U . . .
C10 C 0.7083(2) 0.8909(3) 0.68817(16) 0.0301(7) Uani 1 1 d . U . . .
C11 C 0.6459(2) 0.8545(3) 0.56121(15) 0.0271(7) Uani 1 1 d . U . . .
H11 H 0.636382 0.936881 0.557000 0.033 Uiso 1 1 calc R U . . .
C12 C 0.6233(2) 0.7790(3) 0.50239(16) 0.0276(7) Uani 1 1 d . U . . .
C13 C 0.6380(2) 0.6562(3) 0.50911(15) 0.0289(7) Uani 1 1 d . U . . .
H13 H 0.623792 0.605426 0.469509 0.035 Uiso 1 1 calc R U . . .
C14 C 0.5632(2) 0.7548(3) 0.37989(16) 0.0307(7) Uani 1 1 d . U . . .
H14A H 0.515177 0.701685 0.394317 0.037 Uiso 1 1 calc R U . . .
H14B H 0.614177 0.706052 0.366442 0.037 Uiso 1 1 calc R U . . .
C15 C 0.5324(2) 0.8312(3) 0.31523(15) 0.0299(7) Uani 1 1 d . U . . .
H15A H 0.581654 0.881659 0.300006 0.036 Uiso 1 1 calc R U . . .
H15B H 0.483964 0.883219 0.330176 0.036 Uiso 1 1 calc R U . . .
C16 C 0.500000 0.7535(4) 0.250000 0.0329(10) Uani 1 2 d S TU P . .
H16A H 0.451301 0.702288 0.265396 0.039 Uiso 0.5 1 calc R U P . .
H16B H 0.548699 0.702287 0.234605 0.039 Uiso 0.5 1 calc R U P . .

loop_
_atom_site_aniso_label
_atom_site_aniso_U_11
_atom_site_aniso_U_22
_atom_site_aniso_U_33
_atom_site_aniso_U_23
_atom_site_aniso_U_13
_atom_site_aniso_U_12
Co1 0.0323(4) 0.0206(4) 0.0186(3) -0.0001(3) -0.0085(2) 0.0032(3)
N1 0.0320(13) 0.0282(15) 0.0271(13) 0.0020(11) -0.0117(10) 0.0013(11)
O1 0.0433(13) 0.0286(13) 0.0322(12) 0.0005(10) -0.0026(9) 0.0025(10)
O2 0.0491(13) 0.0218(12) 0.0251(11) -0.0036(9) -0.0096(9) 0.0053(10)
O3 0.0746(17) 0.0307(14) 0.0221(11) 0.0064(10) -0.0097(10) 0.0063(12)
O4 0.0820(18) 0.0328(14) 0.0288(12) -0.0128(10) -0.0281(12) 0.0109(13)
O5 0.0790(18) 0.0255(13) 0.0286(12) -0.0038(10) -0.0108(11) 0.0011(12)
O6 0.0592(14) 0.0255(12) 0.0221(10) -0.0017(9) -0.0184(10) 0.0062(11)
C1 0.0441(18) 0.0274(18) 0.0320(17) -0.0038(14) -0.0154(14) -0.0031(15)
C2 0.0457(18) 0.0236(17) 0.0324(17) 0.0057(14) -0.0147(14) 0.0011(15)
C3 0.0282(15) 0.0290(17) 0.0279(16) -0.0004(13) -0.0116(13) 0.0027(13)
C4 0.0361(17) 0.0265(17) 0.0425(18) 0.0027(15) -0.0177(14) -0.0068(14)
C5 0.0384(17) 0.0284(18) 0.0369(17) 0.0082(14) -0.0117(13) -0.0017(14)
C6 0.0386(16) 0.0219(16) 0.0220(14) -0.0020(12) -0.0140(12) 0.0030(13)
C7 0.0326(15) 0.0229(16) 0.0199(13) -0.0005(12) -0.0064(11) 0.0012(13)
C8 0.0387(16) 0.0272(17) 0.0144(13) 0.0001(12) -0.0083(11) 0.0014(13)
C9 0.0312(15) 0.0258(17) 0.0199(14) -0.0028(12) -0.0039(11) 0.0009(13)
C10 0.0407(17) 0.0292(18) 0.0202(14) -0.0040(13) -0.0025(12) 0.0005(14)
C11 0.0384(16) 0.0210(16) 0.0214(14) -0.0009(12) -0.0065(12) 0.0033(13)
C12 0.0344(15) 0.0267(17) 0.0211(14) 0.0019(12) -0.0086(12) 0.0046(13)
C13 0.0427(17) 0.0251(16) 0.0181(14) -0.0033(12) -0.0102(12) 0.0027(14)
C14 0.0418(17) 0.0294(17) 0.0201(14) -0.0023(13) -0.0127(13) 0.0025(14)
C15 0.0392(17) 0.0294(17) 0.0204(14) 0.0012(13) -0.0111(12) 0.0002(14)
C16 0.045(3) 0.032(3) 0.021(2) 0.000 -0.0124(18) 0.000

loop_
_atom_type_symbol
_atom_type_description
_atom_type_scat_dispersion_real
_atom_type_scat_dispersion_imag
_atom_type_scat_source
C C 0.0181 0.0091 'International Tables Vol C Tables 4.2.6.8 and 6.1.1.4'
H H 0.0000 0.0000 'International Tables Vol C Tables 4.2.6.8 and 6.1.1.4'
O O 0.0492 0.0322 'International Tables Vol C Tables 4.2.6.8 and 6.1.1.4'
Cd Cd 0.1185 4.6533 'International Tables Vol C Tables 4.2.6.8 and 6.1.1.4'
N N 0.0311 0.0180 'International Tables Vol C Tables 4.2.6.8 and 6.1.1.4'
Co Co -2.3653 3.6143 'International Tables Vol C Tables 4.2.6.8 and 6.1.1.4'

loop_
_geom_angle_atom_site_label_1
_geom_angle_atom_site_label_2
_geom_angle_atom_site_label_3
_geom_angle
_geom_angle_site_symmetry_1
_geom_angle_site_symmetry_3
_geom_angle_publ_flag
O2 Co1 O2 180.00(11) 7_656 . ?
O2 Co1 O1 90.06(9) 7_656 . ?
O2 Co1 O1 89.94(9) . . ?
O2 Co1 O1 89.94(9) 7_656 7_656 ?
O2 Co1 O1 90.06(9) . 7_656 ?
O1 Co1 O1 180.0 . 7_656 ?
O2 Co1 N1 93.54(9) 7_656 7_656 ?
O2 Co1 N1 86.46(9) . 7_656 ?
O1 Co1 N1 93.52(9) . 7_656 ?
O1 Co1 N1 86.48(9) 7_656 7_656 ?
O2 Co1 N1 86.46(9) 7_656 . ?
O2 Co1 N1 93.54(9) . . ?
O1 Co1 N1 86.48(9) . . ?
O1 Co1 N1 93.52(9) 7_656 . ?
N1 Co1 N1 180.0 7_656 . ?
C5 N1 C1 116.2(3) . . ?
C5 N1 Co1 123.4(2) . . ?
C1 N1 Co1 119.7(2) . . ?
C6 O2 Co1 130.6(2) . . ?
C12 O6 C14 116.3(2) . . ?
N1 C1 C2 124.5(3) . . ?
C1 C2 C3 119.6(3) . . ?
C2 C3 C4 116.3(3) . . ?
C2 C3 C3 122.8(2) . 2_756 ?
C4 C3 C3 120.91(19) . 2_756 ?
C5 C4 C3 119.8(3) . . ?
N1 C5 C4 123.6(3) . . ?
O3 C6 O2 125.3(3) . . ?
O3 C6 C7 118.3(3) . . ?
O2 C6 C7 116.4(3) . . ?
C8 C7 C13 120.5(3) . . ?
C8 C7 C6 121.0(3) . . ?
C13 C7 C6 118.5(3) . . ?
C7 C8 C9 119.2(3) . . ?
C11 C9 C8 120.6(3) . . ?
C11 C9 C10 118.4(3) . . ?
C8 C9 C10 121.0(3) . . ?
O5 C10 O4 123.7(3) . . ?
O5 C10 C9 124.8(3) . . ?
O4 C10 C9 111.5(3) . . ?
C12 C11 C9 119.9(3) . . ?
O6 C12 C11 116.4(3) . . ?
O6 C12 C13 123.9(3) . . ?
C11 C12 C13 119.7(3) . . ?
C12 C13 C7 120.2(3) . . ?
O6 C14 C15 108.1(2) . . ?
C14 C15 C16 111.1(3) . . ?
C15 C16 C15 111.1(4) . 2_655 ?

loop_
_geom_bond_atom_site_label_1
_geom_bond_atom_site_label_2
_geom_bond_distance
_geom_bond_site_symmetry_2
_geom_bond_publ_flag
Co1 O2 2.055(2) 7_656 ?
Co1 O2 2.055(2) . ?
Co1 O1 2.144(2) . ?
Co1 O1 2.144(2) 7_656 ?
Co1 N1 2.214(2) 7_656 ?
Co1 N1 2.214(2) . ?
N1 C5 1.332(4) . ?
N1 C1 1.336(4) . ?
O2 C6 1.262(3) . ?
O3 C6 1.258(3) . ?
O4 C10 1.321(4) . ?
O5 C10 1.207(4) . ?
O6 C12 1.369(3) . ?
O6 C14 1.428(3) . ?
C1 C2 1.377(4) . ?
C2 C3 1.393(4) . ?
C3 C4 1.396(4) . ?
C3 C3 1.487(5) 2_756 ?
C4 C5 1.389(4) . ?
C6 C7 1.504(4) . ?
C7 C8 1.382(4) . ?
C7 C13 1.393(4) . ?
C8 C9 1.393(4) . ?
C9 C11 1.392(4) . ?
C9 C10 1.494(4) . ?
C11 C12 1.387(4) . ?
C12 C13 1.389(4) . ?
C14 C15 1.504(4) . ?
C15 C16 1.527(4) . ?

loop_
_geom_hbond_atom_site_label_D
_geom_hbond_atom_site_label_H
_geom_hbond_atom_site_label_A
_geom_hbond_distance_DH
_geom_hbond_distance_HA
_geom_hbond_distance_DA
_geom_hbond_angle_DHA
_geom_hbond_site_symmetry_A
_geom_hbond_publ_flag
C1 H1A O2 0.93 2.54 3.056(4) 115.6 7_656 yes
O4 H4 O3 0.82 1.80 2.551(3) 151.1 4_656 yes
O1 H1D O3 0.85 2.02 2.745(3) 142.8 . yes
O1 H1C O5 0.85 2.14 2.917(3) 151.9 1_545 yes
C1 H1A O2 0.93 2.54 3.056(4) 115.6 7_656 yes
O4 H4 O3 0.82 1.80 2.551(3) 151.1 4_656 yes
O1 H1D O3 0.85 2.02 2.745(3) 142.8 . yes
O1 H1C O5 0.85 2.14 2.917(3) 151.9 1_545 yes
O1 H1C O5 0.85 2.14 2.917(3) 151.9 1_545 yes
O1 H1D O3 0.85 2.02 2.745(3) 142.8 . yes
O4 H4 O3 0.82 1.80 2.551(3) 151.1 4_656 yes
C1 H1A O2 0.93 2.54 3.056(4) 115.6 7_656 yes
O1 H1C O5 0.85 2.14 2.917(3) 151.9 1_545 yes
O1 H1D O3 0.85 2.02 2.745(3) 142.8 . yes
O4 H4 O3 0.82 1.80 2.551(3) 151.1 4_656 yes
C1 H1A O2 0.93 2.54 3.056(4) 115.6 7_656 yes
O1 H1C O5 0.85 2.14 2.917(3) 151.9 1_545 yes
O1 H1D O3 0.85 2.02 2.745(3) 142.8 . yes
O4 H4 O3 0.82 1.80 2.551(3) 151.1 4_656 yes
C1 H1A O2 0.93 2.54 3.056(4) 115.6 7_656 yes
O1 H1C O5 0.85 2.14 2.917(3) 151.9 1_545 yes
O1 H1D O3 0.85 2.02 2.745(3) 142.8 . yes
O4 H4 O3 0.82 1.80 2.551(3) 151.1 4_656 yes
C1 H1A O2 0.93 2.54 3.056(4) 115.6 7_656 yes
